data_8103706
loop_
_publ_author_name
'Jansen, M.'

_publ_section_title
;
 Zur Kristallstruktur von Kaliumdisilicat
;
_journal_name_full 'Zeitschrift fuer Kristallographie (149,1979-)'
_journal_page_first 127
_journal_page_last 133
_journal_volume 160
_journal_year 1982
_chemical_formula_sum 'K6 O7 Si2'
_chemical_name_systematic 'K6 (Si2 O7)'
_space_group_IT_number 14
_symmetry_space_group_name_Hall '-P 2ybc'
_symmetry_space_group_name_H-M 'P 1 21/c 1'
_cell_angle_alpha 90
_cell_angle_beta 125
_cell_angle_gamma 90
_cell_formula_units_Z 2
_cell_length_a 6.458
_cell_length_b 8.887
_cell_length_c 10.879
_cell_volume 511.454
_citation_journal_id_ASTM ZEKRDZ
_cod_data_source_file Jansen_ZEKRDZ_1982_592.cif
_cod_data_source_block K6O7Si2
_cod_original_cell_volume 511.4542
_cod_database_code 8103706

loop_
_symmetry_equiv_pos_as_xyz
x,y,z
-x,y+1/2,-z+1/2
-x,-y,-z
x,-y-1/2,z-1/2

loop_
_atom_site_label
_atom_site_type_symbol
_atom_site_fract_x
_atom_site_fract_y
_atom_site_fract_z
_atom_site_occupancy
_atom_site_U_iso_or_equiv
Si1 Si+4 0.3267 0.6348 0.3741 1 0.0
K3 K+1 0.7922 0.0249 0.5448 1 0.0
O2 O-2 0.4975 0.2156 0.5668 1 0.0
O4 O-2 0.5 0.5 0.5 1 0.0
K1 K+1 0.3949 0.2798 0.2768 1 0.0
O1 O-2 0.7384 0.4198 0.7862 1 0.0
O3 O-2 0.9257 0.3423 0.6287 1 0.0
K2 K+1 0.0227 0.351 0.4119 1 0.0
